data_4108674
loop_
_publ_author_name
'Tamotsu Takahashi'
'Zhiyi Song'
'Yi-Fang Hsieh'
'Kiyohiko Nakajima'
'Ken-ichiro Kanno'

_publ_section_title
;
 Once Cleaved C-C Bond Was Reformed: Reversible C-C Bond Cleavage of
 Dihydroindenyltitanium Complexes
;
_journal_name_full 'Journal of the American Chemical Society'
_journal_page_first 15236
_journal_page_last 15237
_journal_paper_doi 10.1021/ja805352z
_journal_volume 130
_journal_year 2008
_chemical_formula_moiety 'C24 H27 Cl N4 '
_chemical_formula_sum 'C24 H27 Cl N4'
_chemical_formula_weight 406.96
_space_group_IT_number 2
_symmetry_cell_setting triclinic
_symmetry_Int_Tables_number 2
_symmetry_space_group_name_Hall '-P 1'
_symmetry_space_group_name_H-M 'P -1'
_cell_angle_alpha 71.5127(14)
_cell_angle_beta 69.8988(12)
_cell_angle_gamma 58.3482(12)
_cell_formula_units_Z 2
_cell_length_a 9.5395(4)
_cell_length_b 9.9792(5)
_cell_length_c 14.5343(7)
_cell_measurement_reflns_used 10212
_cell_measurement_temperature 298.1
_cell_measurement_theta_max 27.5
_cell_measurement_theta_min 3.0
_cell_volume 1089.76(9)
_computing_cell_refinement PROCESS-AUTO
_computing_data_collection PROCESS-AUTO
_computing_data_reduction CrystalStructure
_computing_publication_material 'CrystalStructure 3.8'
_computing_structure_refinement CRYSTALS
_computing_structure_solution SIR2004
_diffrn_detector_area_resol_mean 6.85
_diffrn_measured_fraction_theta_full 0.995
_diffrn_measured_fraction_theta_max 0.995
_diffrn_measurement_device_type 'Rigaku SCXmini'
_diffrn_measurement_method \w
_diffrn_radiation_type 'Mo K\a'
_diffrn_radiation_wavelength 0.71075
_diffrn_reflns_av_R_equivalents 0.028
_diffrn_reflns_limit_h_max 12
_diffrn_reflns_limit_h_min -12
_diffrn_reflns_limit_k_max 12
_diffrn_reflns_limit_k_min -12
_diffrn_reflns_limit_l_max 18
_diffrn_reflns_limit_l_min -18
_diffrn_reflns_number 11522
_diffrn_reflns_theta_full 27.48
_diffrn_reflns_theta_max 27.48
_exptl_absorpt_coefficient_mu 0.192
_exptl_absorpt_correction_T_max 0.962
_exptl_absorpt_correction_T_min 0.931
_exptl_absorpt_correction_type numerical
_exptl_absorpt_process_details
;
    Higashi, T. (1999). Program for Absorption Correction.
    Rigaku Corporation, Tokyo, Japan.
;
_exptl_crystal_colour Colorless
_exptl_crystal_density_diffrn 1.240
_exptl_crystal_description Prism
_exptl_crystal_F_000 432.00
_exptl_crystal_size_max 0.30
_exptl_crystal_size_mid 0.20
_exptl_crystal_size_min 0.20
_refine_diff_density_max 0.69
_refine_diff_density_min -0.76
_refine_ls_extinction_method none
_refine_ls_goodness_of_fit_ref 1.009
_refine_ls_hydrogen_treatment refall
_refine_ls_number_parameters 370
_refine_ls_number_reflns 9189
_refine_ls_R_factor_gt 0.0532
_refine_ls_shift/su_max 0.0000
_refine_ls_structure_factor_coef F
_refine_ls_weighting_details 'w = 1/[0.0010Fo^2^ + 3.2000\s(Fo^2^) + 0.6000]'
_refine_ls_weighting_scheme calc
_refine_ls_wR_factor_ref 0.0644
_reflns_number_gt 9160
_reflns_number_total 4972
_reflns_threshold_expression F^2^>2.0\s(F^2^)
_cod_data_source_file ja805352z_si_003.cif
_cod_data_source_block '_tt100x_in_P-1'
_cod_original_formula_sum 'C24 H27 Cl N4 '
_cod_database_code 4108674

loop_
_symmetry_equiv_pos_site_id
_symmetry_equiv_pos_as_xyz
1 +X,+Y,+Z
2 -X,-Y,-Z

loop_
_atom_site_label
_atom_site_type_symbol
_atom_site_fract_x
_atom_site_fract_y
_atom_site_fract_z
_atom_site_U_iso_or_equiv
_atom_site_adp_type
_atom_site_occupancy
_atom_site_symmetry_multiplicity
_atom_site_calc_flag
Cl(1) Cl 0.91177(5) 0.72539(5) 0.44177(3) 0.05605(13) Uani 1.00 1 d
N(1) N 0.31146(17) 1.26110(16) 0.78774(11) 0.0533(4) Uani 1.00 1 d
N(2) N 0.47684(19) 0.83711(17) 1.00873(10) 0.0588(4) Uani 1.00 1 d
N(3) N 0.72006(18) 1.16409(17) 0.65012(11) 0.0612(4) Uani 1.00 1 d
N(4) N 0.8722(2) 0.83845(19) 0.90482(12) 0.0687(5) Uani 1.00 1 d
C(1) C 0.61119(19) 0.72742(17) 0.54709(10) 0.0367(4) Uani 1.00 1 d
C(2) C 0.47887(19) 0.84200(17) 0.59410(10) 0.0330(4) Uani 1.00 1 d
C(3) C 0.52336(16) 0.91026(16) 0.65173(9) 0.0285(3) Uani 1.00 1 d
C(4) C 0.46098(16) 0.86937(15) 0.76625(9) 0.0269(3) Uani 1.00 1 d
C(5) C 0.56824(17) 0.69071(15) 0.80076(9) 0.0305(3) Uani 1.00 1 d
C(6) C 0.73421(17) 0.63985(15) 0.77926(9) 0.0314(3) Uani 1.00 1 d
C(7) C 0.79471(16) 0.76284(15) 0.71428(10) 0.0301(3) Uani 1.00 1 d
C(8) C 0.71777(16) 0.83176(16) 0.62137(10) 0.0288(3) Uani 1.00 1 d
C(9) C 0.77105(18) 0.70325(17) 0.56180(10) 0.0346(4) Uani 1.00 1 d
C(10) C 0.51184(16) 0.95237(15) 0.81819(10) 0.0298(3) Uani 1.00 1 d
C(11) C 0.70600(17) 0.91081(16) 0.77125(10) 0.0316(3) Uani 1.00 1 d
C(12) C 0.6130(3) 0.6244(2) 0.49009(15) 0.0564(6) Uani 1.00 1 d
C(13) C 0.26766(18) 0.9360(2) 0.78966(11) 0.0383(4) Uani 1.00 1 d
C(14) C 0.1621(2) 0.9637(2) 0.89430(14) 0.0548(6) Uani 1.00 1 d
C(15) C 0.4856(2) 0.5841(2) 0.85581(12) 0.0431(4) Uani 1.00 1 d
C(16) C 0.4683(4) 0.5077(3) 0.78768(19) 0.0788(9) Uani 1.00 1 d
C(17) C 0.8591(2) 0.46944(18) 0.81494(13) 0.0454(4) Uani 1.00 1 d
C(18) C 0.8914(2) 0.4513(2) 0.91524(15) 0.0630(6) Uani 1.00 1 d
C(19) C 0.98833(18) 0.69209(19) 0.68640(13) 0.0424(4) Uani 1.00 1 d
C(20) C 1.0666(2) 0.8005(2) 0.62346(17) 0.0602(6) Uani 1.00 1 d
C(21) C 0.40024(18) 1.12815(18) 0.80354(10) 0.0351(4) Uani 1.00 1 d
C(22) C 0.48992(18) 0.88913(17) 0.92604(11) 0.0368(4) Uani 1.00 1 d
C(23) C 0.71496(18) 1.05375(18) 0.70250(11) 0.0392(4) Uani 1.00 1 d
C(24) C 0.79695(19) 0.87120(18) 0.84859(12) 0.0421(4) Uani 1.00 1 d
H(1) H 0.3656(16) 0.8738(14) 0.5973(9) 0.028(3) Uiso 1.00 1 d
H(2) H 0.4733(16) 1.0261(16) 0.6345(9) 0.031(3) Uiso 1.00 1 d
H(3) H 0.7540(14) 0.9107(14) 0.5768(8) 0.024(3) Uiso 1.00 1 d
H(4) H 0.8347(16) 0.5967(16) 0.5927(9) 0.034(3) Uiso 1.00 1 d
H(5) H 0.692(2) 0.631(2) 0.4236(15) 0.088(6) Uiso 1.00 1 d
H(6) H 0.503(2) 0.651(2) 0.4900(12) 0.072(6) Uiso 1.00 1 d
H(7) H 0.669(2) 0.514(2) 0.5205(15) 0.093(7) Uiso 1.00 1 d
H(8) H 0.2188(18) 1.0415(18) 0.7449(10) 0.046(4) Uiso 1.00 1 d
H(9) H 0.2506(16) 0.8613(16) 0.7701(9) 0.041(4) Uiso 1.00 1 d
H(10) H 0.1665(19) 1.0463(19) 0.9165(11) 0.058(4) Uiso 1.00 1 d
H(11) H 0.048(2) 1.003(2) 0.8924(13) 0.075(5) Uiso 1.00 1 d
H(12) H 0.201(2) 0.860(2) 0.9488(14) 0.089(6) Uiso 1.00 1 d
H(13) H 0.379(2) 0.6390(18) 0.8963(11) 0.049(4) Uiso 1.00 1 d
H(14) H 0.557(2) 0.497(2) 0.9045(12) 0.063(5) Uiso 1.00 1 d
H(15) H 0.414(2) 0.444(2) 0.8292(16) 0.112(7) Uiso 1.00 1 d
H(16) H 0.586(2) 0.445(2) 0.7452(16) 0.105(8) Uiso 1.00 1 d
H(17) H 0.400(2) 0.584(2) 0.7367(17) 0.107(8) Uiso 1.00 1 d
H(18) H 0.970(2) 0.4353(17) 0.7669(11) 0.050(4) Uiso 1.00 1 d
H(19) H 0.8145(19) 0.3946(19) 0.8215(11) 0.061(5) Uiso 1.00 1 d
H(20) H 0.952(2) 0.516(2) 0.9056(13) 0.081(6) Uiso 1.00 1 d
H(21) H 0.785(2) 0.496(2) 0.9661(15) 0.093(7) Uiso 1.00 1 d
H(22) H 0.965(2) 0.340(2) 0.9417(13) 0.084(6) Uiso 1.00 1 d
H(23) H 1.0271(18) 0.6026(17) 0.6498(10) 0.049(4) Uiso 1.00 1 d
H(24) H 1.0292(17) 0.6434(16) 0.7468(11) 0.043(4) Uiso 1.00 1 d
H(25) H 1.048(2) 0.879(2) 0.6575(12) 0.063(5) Uiso 1.00 1 d
H(26) H 1.185(2) 0.742(2) 0.6047(12) 0.074(5) Uiso 1.00 1 d
H(27) H 1.022(2) 0.867(2) 0.5622(14) 0.076(6) Uiso 1.00 1 d

loop_
_atom_site_aniso_label
_atom_site_aniso_U_11
_atom_site_aniso_U_22
_atom_site_aniso_U_33
_atom_site_aniso_U_12
_atom_site_aniso_U_13
_atom_site_aniso_U_23
Cl(1) 0.0502(2) 0.0629(2) 0.0372(2) -0.0191(2) 0.00592(18) -0.01708(19)
N(1) 0.0445(8) 0.0383(8) 0.0740(10) -0.0139(6) -0.0120(7) -0.0170(7)
N(2) 0.0766(10) 0.0655(9) 0.0377(8) -0.0359(8) -0.0111(7) -0.0094(7)
N(3) 0.0628(10) 0.0488(8) 0.0710(10) -0.0351(8) -0.0040(7) -0.0041(7)
N(4) 0.0678(10) 0.0806(11) 0.0738(11) -0.0294(9) -0.0378(9) -0.0182(8)
C(1) 0.0459(9) 0.0377(8) 0.0293(7) -0.0203(7) -0.0107(6) -0.0050(6)
C(2) 0.0353(8) 0.0387(8) 0.0284(7) -0.0181(7) -0.0103(6) -0.0048(6)
C(3) 0.0284(7) 0.0265(7) 0.0290(7) -0.0105(6) -0.0088(5) -0.0045(5)
C(4) 0.0268(7) 0.0289(7) 0.0278(7) -0.0144(6) -0.0040(5) -0.0080(5)
C(5) 0.0416(8) 0.0290(7) 0.0253(7) -0.0196(6) -0.0066(6) -0.0051(5)
C(6) 0.0391(8) 0.0276(7) 0.0264(7) -0.0139(6) -0.0095(6) -0.0040(5)
C(7) 0.0275(7) 0.0315(7) 0.0302(7) -0.0118(6) -0.0069(5) -0.0070(5)
C(8) 0.0295(7) 0.0288(7) 0.0275(7) -0.0147(6) -0.0048(5) -0.0036(5)
C(9) 0.0353(8) 0.0324(8) 0.0272(7) -0.0106(6) -0.0028(6) -0.0081(6)
C(10) 0.0326(7) 0.0293(7) 0.0306(7) -0.0150(6) -0.0069(5) -0.0078(5)
C(11) 0.0314(7) 0.0345(7) 0.0345(7) -0.0172(6) -0.0098(6) -0.0066(6)
C(12) 0.0647(13) 0.0590(12) 0.0557(12) -0.0255(11) -0.0169(10) -0.0246(10)
C(13) 0.0313(8) 0.0458(9) 0.0421(9) -0.0193(7) -0.0031(6) -0.0157(7)
C(14) 0.0422(11) 0.0712(13) 0.0564(11) -0.0314(10) 0.0079(8) -0.0288(10)
C(15) 0.0552(11) 0.0398(9) 0.0411(9) -0.0311(8) -0.0068(8) -0.0031(7)
C(16) 0.132(2) 0.0747(15) 0.0758(15) -0.0798(17) -0.0353(17) 0.0030(13)
C(17) 0.0463(10) 0.0311(8) 0.0481(10) -0.0105(8) -0.0150(8) -0.0027(7)
C(18) 0.0647(14) 0.0549(12) 0.0492(11) -0.0143(11) -0.0276(10) 0.0071(9)
C(19) 0.0298(8) 0.0478(9) 0.0462(10) -0.0139(7) -0.0100(7) -0.0101(8)
C(20) 0.0338(10) 0.0744(14) 0.0723(14) -0.0285(10) -0.0008(9) -0.0181(12)
C(21) 0.0332(8) 0.0362(8) 0.0395(8) -0.0170(7) -0.0042(6) -0.0136(6)
C(22) 0.0434(9) 0.0392(8) 0.0331(8) -0.0207(7) -0.0075(6) -0.0111(6)
C(23) 0.0353(8) 0.0401(8) 0.0471(9) -0.0208(7) -0.0058(6) -0.0112(7)
C(24) 0.0384(9) 0.0470(9) 0.0482(9) -0.0199(7) -0.0101(7) -0.0167(7)

loop_
_atom_type_symbol
_atom_type_description
_atom_type_scat_dispersion_real
_atom_type_scat_dispersion_imag
_atom_type_scat_source
C C 0.003 0.002
;
International Tables for Crystallography
(1992, Vol. C, Tables 4.2.6.8 and 6.1.1.4)
;
H H 0.000 0.000
;
International Tables for Crystallography
(1992, Vol. C, Table 6.1.1.4)
;
Cl Cl 0.148 0.159
;
International Tables for Crystallography
(1992, Vol. C, Tables 4.2.6.8 and 6.1.1.4)
;
N N 0.006 0.003
;
International Tables for Crystallography
(1992, Vol. C, Tables 4.2.6.8 and 6.1.1.4)
;

loop_
_geom_angle_atom_site_label_1
_geom_angle_atom_site_label_2
_geom_angle_atom_site_label_3
_geom_angle
_geom_angle_publ_flag
C(2) C(1) C(9) 110.36(18) yes
C(2) C(1) C(12) 128.26(19) yes
C(9) C(1) C(12) 121.30(13) yes
C(1) C(2) C(3) 113.91(16) yes
C(2) C(3) C(4) 112.13(14) yes
C(2) C(3) C(8) 103.44(11) yes
C(4) C(3) C(8) 111.35(10) yes
C(3) C(4) C(5) 108.74(9) yes
C(3) C(4) C(10) 107.00(13) yes
C(3) C(4) C(13) 108.44(11) yes
C(5) C(4) C(10) 103.12(11) yes
C(5) C(4) C(13) 117.81(14) yes
C(10) C(4) C(13) 111.18(11) yes
C(4) C(5) C(6) 115.29(14) yes
C(4) C(5) C(15) 120.55(12) yes
C(6) C(5) C(15) 124.15(11) yes
C(5) C(6) C(7) 116.23(10) yes
C(5) C(6) C(17) 122.68(14) yes
C(7) C(6) C(17) 121.09(13) yes
C(6) C(7) C(8) 106.35(14) yes
C(6) C(7) C(11) 108.05(10) yes
C(6) C(7) C(19) 113.16(10) yes
C(8) C(7) C(11) 104.56(9) yes
C(8) C(7) C(19) 112.08(11) yes
C(11) C(7) C(19) 112.10(16) yes
C(3) C(8) C(7) 110.67(10) yes
C(3) C(8) C(9) 105.58(15) yes
C(7) C(8) C(9) 113.07(10) yes
Cl(1) C(9) C(1) 110.55(10) yes
Cl(1) C(9) C(8) 110.99(12) yes
C(1) C(9) C(8) 105.85(10) yes
C(4) C(10) C(11) 108.81(11) yes
C(4) C(10) C(21) 109.93(13) yes
C(4) C(10) C(22) 109.13(13) yes
C(11) C(10) C(21) 110.99(13) yes
C(11) C(10) C(22) 109.35(12) yes
C(21) C(10) C(22) 108.60(11) yes
C(7) C(11) C(10) 108.81(14) yes
C(7) C(11) C(23) 111.22(11) yes
C(7) C(11) C(24) 109.76(10) yes
C(10) C(11) C(23) 109.19(9) yes
C(10) C(11) C(24) 111.72(11) yes
C(23) C(11) C(24) 106.14(16) yes
C(4) C(13) C(14) 120.86(16) yes
C(5) C(15) C(16) 113.51(16) yes
C(6) C(17) C(18) 112.18(15) yes
C(7) C(19) C(20) 119.07(12) yes
N(1) C(21) C(10) 175.4(2) yes
N(2) C(22) C(10) 178.29(12) yes
N(3) C(23) C(11) 179.29(14) yes
N(4) C(24) C(11) 177.21(14) yes
C(1) C(2) H(1) 124.8(9) no
C(3) C(2) H(1) 121.1(9) no
C(2) C(3) H(2) 111.7(10) no
C(4) C(3) H(2) 107.0(7) no
C(8) C(3) H(2) 111.4(9) no
C(3) C(8) H(3) 110.0(6) no
C(7) C(8) H(3) 109.5(9) no
C(9) C(8) H(3) 107.9(8) no
Cl(1) C(9) H(4) 103.9(7) no
C(1) C(9) H(4) 111.6(12) no
C(8) C(9) H(4) 114.1(10) no
C(1) C(12) H(5) 106.0(16) no
C(1) C(12) H(6) 111.2(13) no
C(1) C(12) H(7) 109.1(18) no
H(5) C(12) H(6) 117.6(18) no
H(5) C(12) H(7) 103.6(14) no
H(6) C(12) H(7) 109(2) no
C(4) C(13) H(8) 108.5(9) no
C(4) C(13) H(9) 105.1(7) no
C(14) C(13) H(8) 106.0(8) no
C(14) C(13) H(9) 108.6(7) no
H(8) C(13) H(9) 107.2(15) no
C(13) C(14) H(10) 112.5(8) no
C(13) C(14) H(11) 107.0(11) no
C(13) C(14) H(12) 113.2(9) no
H(10) C(14) H(11) 107.3(16) no
H(10) C(14) H(12) 105.9(18) no
H(11) C(14) H(12) 110.9(17) no
C(5) C(15) H(13) 111.9(12) no
C(5) C(15) H(14) 107.7(13) no
C(16) C(15) H(13) 109.3(14) no
C(16) C(15) H(14) 109.5(14) no
H(13) C(15) H(14) 104.5(12) no
C(15) C(16) H(15) 107.3(17) no
C(15) C(16) H(16) 109.0(19) no
C(15) C(16) H(17) 115.5(17) no
H(15) C(16) H(16) 114.6(19) no
H(15) C(16) H(17) 107(2) no
H(16) C(16) H(17) 103.3(17) no
C(6) C(17) H(18) 111.0(8) no
C(6) C(17) H(19) 109.6(8) no
C(18) C(17) H(18) 107.3(12) no
C(18) C(17) H(19) 108.7(9) no
H(18) C(17) H(19) 107.9(15) no
C(17) C(18) H(20) 108.1(11) no
C(17) C(18) H(21) 112.7(15) no
C(17) C(18) H(22) 113.2(15) no
H(20) C(18) H(21) 106(2) no
H(20) C(18) H(22) 106.6(19) no
H(21) C(18) H(22) 109.7(14) no
C(7) C(19) H(23) 103.7(10) no
C(7) C(19) H(24) 108.1(8) no
C(20) C(19) H(23) 109.6(9) no
C(20) C(19) H(24) 108.4(11) no
H(23) C(19) H(24) 107.4(12) no
C(19) C(20) H(25) 113.8(10) no
C(19) C(20) H(26) 111.3(13) no
C(19) C(20) H(27) 114.9(15) no
H(25) C(20) H(26) 104(2) no
H(25) C(20) H(27) 102.9(17) no
H(26) C(20) H(27) 108.6(14) no

loop_
_geom_bond_atom_site_label_1
_geom_bond_atom_site_label_2
_geom_bond_distance
_geom_bond_publ_flag
Cl(1) C(9) 1.8307(13) yes
N(1) C(21) 1.1364(17) yes
N(2) C(22) 1.1396(19) yes
N(3) C(23) 1.137(2) yes
N(4) C(24) 1.131(2) yes
C(1) C(2) 1.3249(17) yes
C(1) C(9) 1.495(2) yes
C(1) C(12) 1.502(3) yes
C(2) C(3) 1.502(2) yes
C(3) C(4) 1.5602(16) yes
C(3) C(8) 1.5427(18) yes
C(4) C(5) 1.5324(15) yes
C(4) C(10) 1.600(2) yes
C(4) C(13) 1.544(2) yes
C(5) C(6) 1.334(2) yes
C(5) C(15) 1.517(2) yes
C(6) C(7) 1.538(2) yes
C(6) C(17) 1.5230(17) yes
C(7) C(8) 1.548(2) yes
C(7) C(11) 1.601(2) yes
C(7) C(19) 1.540(2) yes
C(8) C(9) 1.540(2) yes
C(10) C(11) 1.604(2) yes
C(10) C(21) 1.4882(18) yes
C(10) C(22) 1.4782(19) yes
C(11) C(23) 1.485(2) yes
C(11) C(24) 1.484(2) yes
C(13) C(14) 1.525(2) yes
C(15) C(16) 1.521(4) yes
C(17) C(18) 1.528(3) yes
C(19) C(20) 1.521(3) yes
C(2) H(1) 0.941(15) no
C(3) H(2) 0.972(13) no
C(8) H(3) 0.984(14) no
C(9) H(4) 0.953(11) no
C(12) H(5) 1.010(18) no
C(12) H(6) 0.94(2) no
C(12) H(7) 0.965(19) no
C(13) H(8) 1.004(13) no
C(13) H(9) 0.98(2) no
C(14) H(10) 1.00(2) no
C(14) H(11) 0.95(2) no
C(14) H(12) 1.057(18) no
C(15) H(13) 0.944(13) no
C(15) H(14) 1.020(16) no
C(16) H(15) 0.96(2) no
C(16) H(16) 1.030(19) no
C(16) H(17) 1.01(2) no
C(17) H(18) 0.990(14) no
C(17) H(19) 1.00(2) no
C(18) H(20) 1.02(2) no
C(18) H(21) 0.997(18) no
C(18) H(22) 0.985(17) no
C(19) H(23) 1.019(19) no
C(19) H(24) 0.962(16) no
C(20) H(25) 0.96(2) no
C(20) H(26) 0.945(19) no
C(20) H(27) 1.003(19) no

loop_
_geom_contact_atom_site_label_1
_geom_contact_atom_site_label_2
_geom_contact_distance
_geom_contact_site_symmetry_2
N(1) C(16) 3.487(4) 1_565
N(1) C(18) 3.498(2) 1_465
N(2) N(2) 3.426(2) 2_677
N(2) N(4) 3.3969(18) 2_677
N(2) C(21) 3.488(2) 2_677
N(2) C(22) 3.350(3) 2_677
N(2) C(24) 3.424(2) 2_677
N(4) N(2) 3.3969(18) 2_677
N(4) C(14) 3.528(3) 1_655
N(4) C(18) 3.564(2) 2_767
C(2) C(2) 3.563(2) 2_676
C(14) N(4) 3.528(3) 1_455
C(14) C(14) 3.473(2) 2_577
C(16) N(1) 3.487(4) 1_545
C(18) N(1) 3.498(2) 1_645
C(18) N(4) 3.564(2) 2_767
C(21) N(2) 3.488(2) 2_677
C(22) N(2) 3.350(3) 2_677
C(24) N(2) 3.424(2) 2_677
Cl(1) H(1) 3.436(10) 2_676
Cl(1) H(2) 3.516(13) 2_676
Cl(1) H(4) 2.909(12) 2_766
Cl(1) H(7) 3.56(2) 2_766
Cl(1) H(8) 3.099(14) 2_676
Cl(1) H(18) 3.446(18) 2_766
N(1) H(5) 2.92(2) 2_676
N(1) H(15) 2.76(3) 1_565
N(1) H(17) 3.54(3) 1_565
N(1) H(18) 2.854(17) 1_465
N(1) H(20) 3.277(15) 1_465
N(1) H(22) 3.136(18) 1_465
N(1) H(23) 3.563(13) 1_465
N(1) H(24) 3.322(12) 1_465
N(2) H(14) 3.32(2) 2_667
N(2) H(15) 2.99(2) 2_667
N(3) H(6) 2.93(2) 2_676
N(3) H(7) 3.26(2) 1_565
N(3) H(16) 2.98(2) 1_565
N(3) H(26) 3.435(16) 2_776
N(3) H(27) 3.204(17) 2_776
N(4) H(9) 3.554(15) 1_655
N(4) H(10) 3.00(2) 2_677
N(4) H(11) 2.83(2) 1_655
N(4) H(12) 3.53(2) 1_655
N(4) H(22) 2.74(2) 2_767
C(1) H(2) 2.988(11) 2_676
C(2) H(2) 3.129(11) 2_676
C(2) H(3) 3.368(12) 2_676
C(2) H(26) 3.38(2) 1_455
C(8) H(1) 3.567(11) 2_676
C(12) H(2) 3.183(13) 2_676
C(12) H(6) 3.36(2) 2_666
C(12) H(23) 3.318(12) 2_766
C(12) H(26) 3.51(2) 1_455
C(12) H(26) 3.60(2) 2_766
C(14) H(10) 3.411(15) 2_577
C(14) H(11) 3.070(17) 2_577
C(14) H(12) 3.321(16) 2_577
C(14) H(22) 3.39(2) 1_465
C(15) H(14) 3.246(17) 2_667
C(15) H(21) 3.20(2) 2_667
C(16) H(21) 3.566(19) 2_667
C(18) H(10) 3.475(15) 1_645
C(18) H(12) 3.48(2) 2_667
C(18) H(13) 3.313(16) 2_667
C(18) H(20) 3.59(2) 2_767
C(19) H(5) 3.440(18) 2_766
C(20) H(1) 3.176(18) 1_655
C(20) H(7) 3.58(2) 2_766
C(20) H(9) 3.54(2) 1_655
C(20) H(17) 3.41(2) 1_655
C(20) H(27) 3.455(17) 2_776
C(21) H(5) 3.493(19) 2_676
C(21) H(15) 3.36(3) 1_565
C(24) H(11) 3.57(3) 1_655
H(1) Cl(1) 3.436(10) 2_676
H(1) C(8) 3.567(11) 2_676
H(1) C(20) 3.176(18) 1_455
H(1) H(2) 3.260(16) 2_676
H(1) H(3) 2.879(16) 2_676
H(1) H(25) 2.83(2) 1_455
H(1) H(26) 2.62(3) 1_455
H(1) H(27) 3.52(3) 1_455
H(2) Cl(1) 3.516(13) 2_676
H(2) C(1) 2.988(11) 2_676
H(2) C(2) 3.129(11) 2_676
H(2) C(12) 3.183(13) 2_676
H(2) H(1) 3.260(16) 2_676
H(2) H(5) 2.89(2) 2_676
H(2) H(6) 3.24(2) 2_676
H(3) C(2) 3.368(12) 2_676
H(3) H(1) 2.879(16) 2_676
H(3) H(27) 3.57(2) 2_776
H(4) Cl(1) 2.909(12) 2_766
H(4) H(4) 3.464(16) 2_766
H(5) N(1) 2.92(2) 2_676
H(5) C(19) 3.440(18) 2_766
H(5) C(21) 3.493(19) 2_676
H(5) H(2) 2.89(2) 2_676
H(5) H(18) 3.36(2) 2_766
H(5) H(23) 2.61(2) 2_766
H(5) H(24) 3.58(2) 2_766
H(5) H(26) 3.38(3) 2_766
H(6) N(3) 2.93(2) 2_676
H(6) C(12) 3.36(2) 2_666
H(6) H(2) 3.24(2) 2_676
H(6) H(6) 2.96(3) 2_666
H(6) H(7) 2.93(4) 2_666
H(6) H(26) 2.72(2) 1_455
H(7) Cl(1) 3.56(2) 2_766
H(7) N(3) 3.26(2) 1_545
H(7) C(20) 3.58(2) 2_766
H(7) H(6) 2.93(4) 2_666
H(7) H(23) 3.04(2) 2_766
H(7) H(26) 3.04(3) 2_766
H(8) Cl(1) 3.099(14) 2_676
H(8) H(18) 3.42(2) 1_465
H(8) H(25) 3.52(3) 1_455
H(9) N(4) 3.554(15) 1_455
H(9) C(20) 3.54(2) 1_455
H(9) H(25) 2.84(3) 1_455
H(9) H(26) 3.35(3) 1_455
H(10) N(4) 3.00(2) 2_677
H(10) C(14) 3.411(15) 2_577
H(10) C(18) 3.475(15) 1_465
H(10) H(11) 2.90(2) 2_577
H(10) H(12) 3.17(2) 2_577
H(10) H(22) 2.59(2) 1_465
H(11) N(4) 2.83(2) 1_455
H(11) C(14) 3.070(17) 2_577
H(11) C(24) 3.57(3) 1_455
H(11) H(10) 2.90(2) 2_577
H(11) H(11) 2.93(2) 2_577
H(11) H(12) 2.77(2) 2_577
H(11) H(19) 3.35(2) 1_465
H(11) H(22) 3.29(3) 1_465
H(11) H(22) 3.54(2) 2_667
H(12) N(4) 3.53(2) 1_455
H(12) C(14) 3.321(16) 2_577
H(12) C(18) 3.48(2) 2_667
H(12) H(10) 3.17(2) 2_577
H(12) H(11) 2.77(2) 2_577
H(12) H(12) 3.50(2) 2_577
H(12) H(14) 3.53(2) 2_667
H(12) H(19) 3.51(2) 2_667
H(12) H(21) 3.32(3) 2_667
H(12) H(22) 2.94(3) 2_667
H(13) C(18) 3.313(16) 2_667
H(13) H(14) 2.91(2) 2_667
H(13) H(21) 2.57(2) 2_667
H(13) H(22) 3.26(2) 2_667
H(14) N(2) 3.32(2) 2_667
H(14) C(15) 3.246(17) 2_667
H(14) H(12) 3.53(2) 2_667
H(14) H(13) 2.91(2) 2_667
H(14) H(14) 2.62(2) 2_667
H(14) H(21) 3.13(3) 2_667
H(15) N(1) 2.76(3) 1_545
H(15) N(2) 2.99(2) 2_667
H(15) C(21) 3.36(3) 1_545
H(15) H(21) 2.98(2) 2_667
H(15) H(24) 3.56(3) 1_455
H(16) N(3) 2.98(2) 1_545
H(17) N(1) 3.54(3) 1_545
H(17) C(20) 3.41(2) 1_455
H(17) H(24) 3.22(3) 1_455
H(17) H(25) 3.37(2) 1_455
H(17) H(26) 2.78(3) 1_455
H(18) Cl(1) 3.446(18) 2_766
H(18) N(1) 2.854(17) 1_645
H(18) H(5) 3.36(2) 2_766
H(18) H(8) 3.42(2) 1_645
H(19) H(11) 3.35(2) 1_645
H(19) H(12) 3.51(2) 2_667
H(20) N(1) 3.277(15) 1_645
H(20) C(18) 3.59(2) 2_767
H(20) H(20) 3.06(3) 2_767
H(20) H(21) 3.55(4) 2_767
H(20) H(22) 3.47(4) 2_767
H(21) C(15) 3.20(2) 2_667
H(21) C(16) 3.566(19) 2_667
H(21) H(12) 3.32(3) 2_667
H(21) H(13) 2.57(2) 2_667
H(21) H(14) 3.13(3) 2_667
H(21) H(15) 2.98(2) 2_667
H(21) H(20) 3.55(4) 2_767
H(22) N(1) 3.136(18) 1_645
H(22) N(4) 2.74(2) 2_767
H(22) C(14) 3.39(2) 1_645
H(22) H(10) 2.59(2) 1_645
H(22) H(11) 3.29(3) 1_645
H(22) H(11) 3.54(2) 2_667
H(22) H(12) 2.94(3) 2_667
H(22) H(13) 3.26(2) 2_667
H(22) H(20) 3.47(4) 2_767
H(23) N(1) 3.563(13) 1_645
H(23) C(12) 3.318(12) 2_766
H(23) H(5) 2.61(2) 2_766
H(23) H(7) 3.04(2) 2_766
H(24) N(1) 3.322(12) 1_645
H(24) H(5) 3.58(2) 2_766
H(24) H(15) 3.56(3) 1_655
H(24) H(17) 3.22(3) 1_655
H(25) H(1) 2.83(2) 1_655
H(25) H(8) 3.52(3) 1_655
H(25) H(9) 2.84(3) 1_655
H(25) H(17) 3.37(2) 1_655
H(25) H(27) 3.41(2) 2_776
H(26) N(3) 3.435(16) 2_776
H(26) C(2) 3.38(2) 1_655
H(26) C(12) 3.51(2) 1_655
H(26) C(12) 3.60(2) 2_766
H(26) H(1) 2.62(3) 1_655
H(26) H(5) 3.38(3) 2_766
H(26) H(6) 2.72(2) 1_655
H(26) H(7) 3.04(3) 2_766
H(26) H(9) 3.35(3) 1_655
H(26) H(17) 2.78(3) 1_655
H(27) N(3) 3.204(17) 2_776
H(27) C(20) 3.455(17) 2_776
H(27) H(1) 3.52(3) 1_655
H(27) H(3) 3.57(2) 2_776
H(27) H(25) 3.41(2) 2_776
H(27) H(27) 2.60(2) 2_776

loop_
_geom_torsion_atom_site_label_1
_geom_torsion_atom_site_label_2
_geom_torsion_atom_site_label_3
_geom_torsion_atom_site_label_4
_geom_torsion
C(2) C(1) C(9) Cl(1) -124.01(11)
C(2) C(1) C(9) C(8) -3.75(14)
C(9) C(1) C(2) C(3) -2.45(16)
C(12) C(1) C(2) C(3) 174.48(14)
C(12) C(1) C(9) Cl(1) 58.81(16)
C(12) C(1) C(9) C(8) 179.08(13)
C(1) C(2) C(3) C(4) -112.60(12)
C(1) C(2) C(3) C(8) 7.48(15)
C(2) C(3) C(4) C(5) 70.70(15)
C(2) C(3) C(4) C(10) -178.55(8)
C(2) C(3) C(4) C(13) -58.54(15)
C(2) C(3) C(8) C(7) -131.77(13)
C(2) C(3) C(8) C(9) -9.09(12)
C(4) C(3) C(8) C(7) -11.2(2)
C(4) C(3) C(8) C(9) 111.53(14)
C(8) C(3) C(4) C(5) -44.7(2)
C(8) C(3) C(4) C(10) 66.09(14)
C(8) C(3) C(4) C(13) -173.90(15)
C(3) C(4) C(5) C(6) 56.7(2)
C(3) C(4) C(5) C(15) -123.67(16)
C(3) C(4) C(10) C(11) -48.43(10)
C(3) C(4) C(10) C(21) 73.30(11)
C(3) C(4) C(10) C(22) -167.69(8)
C(3) C(4) C(13) C(14) -160.23(18)
C(5) C(4) C(10) C(11) 66.16(11)
C(5) C(4) C(10) C(21) -172.11(10)
C(5) C(4) C(10) C(22) -53.10(11)
C(10) C(4) C(5) C(6) -56.66(15)
C(10) C(4) C(5) C(15) 123.00(15)
C(5) C(4) C(13) C(14) 75.8(2)
C(13) C(4) C(5) C(6) -179.51(14)
C(13) C(4) C(5) C(15) 0.1(2)
C(10) C(4) C(13) C(14) -42.9(2)
C(13) C(4) C(10) C(11) -166.68(9)
C(13) C(4) C(10) C(21) -44.94(13)
C(13) C(4) C(10) C(22) 74.07(11)
C(4) C(5) C(6) C(7) -6.0(2)
C(4) C(5) C(6) C(17) 174.90(15)
C(4) C(5) C(15) C(16) 90.89(18)
C(6) C(5) C(15) C(16) -89.5(2)
C(15) C(5) C(6) C(7) 174.33(15)
C(15) C(5) C(6) C(17) -4.8(2)
C(5) C(6) C(7) C(8) -52.35(16)
C(5) C(6) C(7) C(11) 59.44(18)
C(5) C(6) C(7) C(19) -175.83(15)
C(5) C(6) C(17) C(18) -90.7(2)
C(7) C(6) C(17) C(18) 90.3(2)
C(17) C(6) C(7) C(8) 126.74(15)
C(17) C(6) C(7) C(11) -121.47(15)
C(17) C(6) C(7) C(19) 3.3(2)
C(6) C(7) C(8) C(3) 59.16(15)
C(6) C(7) C(8) C(9) -59.05(13)
C(6) C(7) C(11) C(10) -42.37(14)
C(6) C(7) C(11) C(23) -162.69(13)
C(6) C(7) C(11) C(24) 80.17(16)
C(6) C(7) C(19) C(20) -179.12(19)
C(8) C(7) C(11) C(10) 70.62(12)
C(8) C(7) C(11) C(23) -49.70(17)
C(8) C(7) C(11) C(24) -166.85(12)
C(11) C(7) C(8) C(3) -55.03(17)
C(11) C(7) C(8) C(9) -173.25(12)
C(8) C(7) C(19) C(20) 60.6(2)
C(19) C(7) C(8) C(3) -176.69(14)
C(19) C(7) C(8) C(9) 65.10(18)
C(11) C(7) C(19) C(20) -56.6(2)
C(19) C(7) C(11) C(10) -167.74(10)
C(19) C(7) C(11) C(23) 71.95(16)
C(19) C(7) C(11) C(24) -45.20(15)
C(3) C(8) C(9) Cl(1) 128.03(9)
C(3) C(8) C(9) C(1) 8.05(12)
C(7) C(8) C(9) Cl(1) -110.83(11)
C(7) C(8) C(9) C(1) 129.19(12)
C(4) C(10) C(11) C(7) -16.52(12)
C(4) C(10) C(11) C(23) 105.04(14)
C(4) C(10) C(11) C(24) -137.86(12)
C(21) C(10) C(11) C(7) -137.61(13)
C(21) C(10) C(11) C(23) -16.0(2)
C(21) C(10) C(11) C(24) 101.05(15)
C(22) C(10) C(11) C(7) 102.60(14)
C(22) C(10) C(11) C(23) -135.84(15)
C(22) C(10) C(11) C(24) -18.74(19)
